data_7016317
loop_
_publ_author_name
'Kato, Shinzi'
'Tani, Kazuyasu'
'Ishida, Masaru'
'Nonogaki, Junko'
'Ebihara, Masahiro'
'Hayashi, Satoko'
'Nakanishi, Waro'
'Niyomura, Osamu'
'Ando, Fumio'
'Koketsu, Jugo'

_publ_section_title
;
 Synthesis, structures and ab initio studies of selenium and tellurium
 bis(carbodithioates and carbothioates).
;
_journal_issue 32
_journal_name_full 'Dalton transactions (Cambridge, England : 2003)'
_journal_page_first 8156
_journal_page_last 8169
_journal_paper_doi 10.1039/c1dt10208g
_journal_volume 40
_journal_year 2011
_chemical_formula_moiety 'C16 H14 S4 Te'
_chemical_formula_sum 'C16 H14 S4 Te'
_chemical_formula_weight 462.11
_chemical_name_systematic
;
?
;
_space_group_IT_number 14
_symmetry_cell_setting monoclinic
_symmetry_Int_Tables_number 14
_symmetry_space_group_name_Hall '-P 2ybc'
_symmetry_space_group_name_H-M 'P 1 21/c 1'
_atom_sites_solution_hydrogens geom
_atom_sites_solution_primary direct
_atom_sites_solution_secondary difmap
_audit_creation_method SHELXL-97
_cell_angle_alpha 90.00
_cell_angle_beta 99.51(4)
_cell_angle_gamma 90.00
_cell_formula_units_Z 4
_cell_length_a 7.696(5)
_cell_length_b 18.810(10)
_cell_length_c 12.268(4)
_cell_measurement_reflns_used 25
_cell_measurement_temperature 296(2)
_cell_measurement_theta_max 14.2
_cell_measurement_theta_min 11.3
_cell_volume 1751.5(16)
_computing_structure_refinement 'SHELXL-97 (Sheldrick, 1997)'
_computing_structure_solution 'SHELXS-97 (Sheldrick, 1990)'
_diffrn_ambient_temperature 296(2)
_diffrn_measured_fraction_theta_full 0.941
_diffrn_measured_fraction_theta_max 0.941
_diffrn_measurement_device_type 'Rigaku AFC7R'
_diffrn_measurement_method \w-2\q
_diffrn_radiation_detector 'scintillation counter'
_diffrn_radiation_monochromator graphite
_diffrn_radiation_source 'Rigaku rotating anode'
_diffrn_radiation_type 'Mo K\a'
_diffrn_radiation_wavelength 0.71070
_diffrn_reflns_av_R_equivalents 0.0911
_diffrn_reflns_av_sigmaI/netI 0.2623
_diffrn_reflns_limit_h_max 9
_diffrn_reflns_limit_h_min 0
_diffrn_reflns_limit_k_max 24
_diffrn_reflns_limit_k_min 0
_diffrn_reflns_limit_l_max 15
_diffrn_reflns_limit_l_min -15
_diffrn_reflns_number 4057
_diffrn_reflns_theta_full 27.49
_diffrn_reflns_theta_max 27.49
_diffrn_reflns_theta_min 2.00
_diffrn_standards_decay_% -0.23
_diffrn_standards_interval_count 150
_diffrn_standards_number 3
_exptl_absorpt_coefficient_mu 2.165
_exptl_absorpt_correction_T_max 0.820
_exptl_absorpt_correction_T_min 0.731
_exptl_absorpt_correction_type psi-scan
_exptl_absorpt_process_details '(North, Phillips & Mathews, 1968)'
_exptl_crystal_colour red
_exptl_crystal_density_diffrn 1.752
_exptl_crystal_density_method 'not measured'
_exptl_crystal_description prismatic
_exptl_crystal_F_000 904
_exptl_crystal_size_max 0.17
_exptl_crystal_size_mid 0.14
_exptl_crystal_size_min 0.09
_refine_diff_density_max 0.497
_refine_diff_density_min -0.702
_refine_diff_density_rms 0.130
_refine_ls_extinction_method none
_refine_ls_goodness_of_fit_ref 0.932
_refine_ls_hydrogen_treatment constr
_refine_ls_matrix_type full
_refine_ls_number_parameters 192
_refine_ls_number_reflns 3768
_refine_ls_number_restraints 0
_refine_ls_restrained_S_all 0.932
_refine_ls_R_factor_all 0.2550
_refine_ls_R_factor_gt 0.0558
_refine_ls_shift/su_max 0.000
_refine_ls_shift/su_mean 0.000
_refine_ls_structure_factor_coef Fsqd
_refine_ls_weighting_details 'calc w=1/[\s^2^(Fo^2^)+(0.0185P)^2^+0.0000P] where P=(Fo^2^+2Fc^2^)/3'
_refine_ls_weighting_scheme calc
_refine_ls_wR_factor_gt 0.0908
_refine_ls_wR_factor_ref 0.1351
_reflns_number_gt 1227
_reflns_number_total 3768
_reflns_threshold_expression >2sigma(I)
_cod_data_source_file c1dt10208g.txt
_cod_data_source_block nonogaki1
_cod_original_sg_symbol_H-M 'P 21/c '
_cod_database_code 7016317

loop_
_symmetry_equiv_pos_as_xyz
'x, y, z'
'-x, y+1/2, -z+1/2'
'-x, -y, -z'
'x, -y-1/2, z-1/2'

loop_
_atom_site_label
_atom_site_type_symbol
_atom_site_fract_x
_atom_site_fract_y
_atom_site_fract_z
_atom_site_U_iso_or_equiv
_atom_site_adp_type
_atom_site_occupancy
_atom_site_symmetry_multiplicity
_atom_site_calc_flag
_atom_site_refinement_flags
Te1 Te 0.69998(11) 0.11976(5) 0.10566(6) 0.0576(3) Uani 1 1 d .
S11 S 0.6505(5) 0.25750(17) 0.0013(2) 0.0690(10) Uani 1 1 d .
S12 S 0.7779(5) 0.22257(17) 0.2306(2) 0.0652(10) Uani 1 1 d .
C11 C 0.7203(16) 0.2846(6) 0.1324(9) 0.061(4) Uani 1 1 d .
C12 C 0.7282(15) 0.3595(6) 0.1635(10) 0.051(3) Uani 1 1 d .
C13 C 0.6728(15) 0.4140(7) 0.0865(9) 0.065(4) Uani 1 1 d .
H13 H 0.6318 0.4031 0.0128 0.078 Uiso 1 1 calc R
C14 C 0.6801(18) 0.4838(6) 0.1222(11) 0.077(4) Uani 1 1 d .
H14 H 0.6388 0.5189 0.0710 0.093 Uiso 1 1 calc R
C15 C 0.7442(17) 0.5044(7) 0.2275(12) 0.068(4) Uani 1 1 d .
C16 C 0.7967(17) 0.4504(7) 0.3004(10) 0.068(4) Uani 1 1 d .
H16 H 0.8366 0.4620 0.3739 0.081 Uiso 1 1 calc R
C17 C 0.7938(15) 0.3805(7) 0.2711(9) 0.068(3) Uani 1 1 d .
H17 H 0.8361 0.3464 0.3237 0.081 Uiso 1 1 calc R
C18 C 0.7450(18) 0.5806(6) 0.2590(11) 0.091(5) Uani 1 1 d .
H18A H 0.6861 0.5863 0.3216 0.137 Uiso 1 1 calc R
H18B H 0.6851 0.6079 0.1981 0.137 Uiso 1 1 calc R
H18C H 0.8645 0.5969 0.2777 0.137 Uiso 1 1 calc R
S21 S 0.6740(5) -0.03151(17) 0.0891(3) 0.0774(11) Uani 1 1 d .
S22 S 0.7776(4) 0.05535(17) 0.2840(2) 0.0605(9) Uani 1 1 d .
C21 C 0.7415(13) -0.0257(5) 0.2240(8) 0.045(3) Uani 1 1 d .
C22 C 0.7645(14) -0.0897(6) 0.2960(9) 0.047(3) Uani 1 1 d .
C23 C 0.6922(15) -0.1556(6) 0.2602(9) 0.053(3) Uani 1 1 d .
H23 H 0.6235 -0.1595 0.1906 0.064 Uiso 1 1 calc R
C24 C 0.7219(16) -0.2145(6) 0.3267(10) 0.065(4) Uani 1 1 d .
H24 H 0.6782 -0.2582 0.2996 0.078 Uiso 1 1 calc R
C25 C 0.8154(16) -0.2103(7) 0.4335(10) 0.065(4) Uani 1 1 d .
C26 C 0.8855(17) -0.1460(6) 0.4673(9) 0.068(4) Uani 1 1 d .
H26 H 0.9551 -0.1427 0.5368 0.081 Uiso 1 1 calc R
C27 C 0.8580(15) -0.0859(7) 0.4034(10) 0.066(4) Uani 1 1 d .
H27 H 0.9018 -0.0424 0.4318 0.079 Uiso 1 1 calc R
C28 C 0.8465(16) -0.2766(6) 0.5036(9) 0.078(4) Uani 1 1 d .
H28A H 0.9458 -0.3020 0.4851 0.117 Uiso 1 1 calc R
H28B H 0.7438 -0.3063 0.4900 0.117 Uiso 1 1 calc R
H28C H 0.8696 -0.2635 0.5803 0.117 Uiso 1 1 calc R

loop_
_atom_site_aniso_label
_atom_site_aniso_U_11
_atom_site_aniso_U_22
_atom_site_aniso_U_33
_atom_site_aniso_U_23
_atom_site_aniso_U_13
_atom_site_aniso_U_12
Te1 0.0654(5) 0.0604(5) 0.0468(4) -0.0008(5) 0.0081(3) 0.0012(6)
S11 0.099(3) 0.069(2) 0.0393(18) -0.0022(17) 0.0126(19) 0.005(2)
S12 0.091(3) 0.057(2) 0.0452(19) 0.0063(17) 0.0023(18) -0.004(2)
C11 0.070(9) 0.063(9) 0.060(9) -0.001(7) 0.042(7) -0.004(8)
C12 0.055(8) 0.047(8) 0.058(8) 0.008(6) 0.027(7) 0.009(6)
C13 0.069(10) 0.076(10) 0.051(8) -0.006(7) 0.009(7) 0.004(8)
C14 0.104(12) 0.034(8) 0.087(11) 0.003(8) -0.003(9) 0.010(8)
C15 0.057(9) 0.061(10) 0.087(11) -0.006(9) 0.013(8) -0.010(8)
C16 0.097(11) 0.058(9) 0.050(8) -0.014(8) 0.020(7) -0.013(9)
C17 0.084(9) 0.066(9) 0.050(8) 0.004(8) 0.003(7) -0.006(9)
C18 0.101(12) 0.072(11) 0.113(12) -0.017(9) 0.051(10) -0.010(9)
S21 0.117(3) 0.063(2) 0.047(2) -0.0036(17) -0.004(2) 0.000(2)
S22 0.076(2) 0.053(2) 0.0508(19) -0.0030(16) 0.0060(17) -0.0089(19)
C21 0.042(7) 0.043(7) 0.049(7) -0.008(6) 0.004(6) 0.007(6)
C22 0.039(7) 0.057(8) 0.045(7) -0.001(6) 0.006(6) -0.002(6)
C23 0.056(9) 0.054(8) 0.045(7) -0.016(7) -0.007(6) 0.012(7)
C24 0.082(10) 0.052(9) 0.062(9) 0.000(7) 0.013(8) -0.003(8)
C25 0.057(9) 0.074(10) 0.067(9) 0.009(8) 0.016(7) -0.011(8)
C26 0.086(11) 0.056(9) 0.052(8) 0.010(7) -0.014(7) -0.011(8)
C27 0.076(10) 0.058(9) 0.061(8) -0.014(7) 0.007(8) -0.008(7)
C28 0.091(11) 0.056(9) 0.088(10) 0.015(8) 0.016(8) 0.006(8)

loop_
_atom_type_symbol
_atom_type_description
_atom_type_scat_dispersion_real
_atom_type_scat_dispersion_imag
_atom_type_scat_source
C C 0.0033 0.0016 'International Tables Vol C Tables 4.2.6.8 and 6.1.1.4'
H H 0.0000 0.0000 'International Tables Vol C Tables 4.2.6.8 and 6.1.1.4'
S S 0.1246 0.1234 'International Tables Vol C Tables 4.2.6.8 and 6.1.1.4'
Te Te -0.5308 1.6751 'International Tables Vol C Tables 4.2.6.8 and 6.1.1.4'

loop_
_geom_angle_atom_site_label_1
_geom_angle_atom_site_label_2
_geom_angle_atom_site_label_3
_geom_angle
S12 Te1 S22 80.65(11)
S12 Te1 S21 145.86(10)
S22 Te1 S21 65.22(10)
S12 Te1 S11 64.84(10)
S22 Te1 S11 145.35(10)
S21 Te1 S11 149.27(9)
C11 S11 Te1 81.4(4)
C11 S12 Te1 95.2(4)
C12 C11 S12 119.2(9)
C12 C11 S11 122.3(9)
S12 C11 S11 118.5(7)
C17 C12 C13 116.8(11)
C17 C12 C11 121.0(11)
C13 C12 C11 122.2(12)
C14 C13 C12 119.1(12)
C14 C13 H13 120.4
C12 C13 H13 120.4
C15 C14 C13 124.1(12)
C15 C14 H14 118.0
C13 C14 H14 118.0
C14 C15 C16 115.4(12)
C14 C15 C18 120.5(13)
C16 C15 C18 124.0(13)
C17 C16 C15 123.6(12)
C17 C16 H16 118.2
C15 C16 H16 118.2
C16 C17 C12 120.8(12)
C16 C17 H17 119.6
C12 C17 H17 119.6
C15 C18 H18A 109.5
C15 C18 H18B 109.5
H18A C18 H18B 109.5
C15 C18 H18C 109.5
H18A C18 H18C 109.5
H18B C18 H18C 109.5
C21 S21 Te1 81.8(4)
C21 S22 Te1 93.3(4)
C22 C21 S21 121.9(8)
C22 C21 S22 118.4(8)
S21 C21 S22 119.7(6)
C27 C22 C23 117.3(10)
C27 C22 C21 120.8(11)
C23 C22 C21 121.9(10)
C24 C23 C22 120.6(10)
C24 C23 H23 119.7
C22 C23 H23 119.7
C23 C24 C25 121.7(12)
C23 C24 H24 119.2
C25 C24 H24 119.2
C26 C25 C24 117.1(12)
C26 C25 C28 122.8(12)
C24 C25 C28 120.0(13)
C25 C26 C27 122.8(11)
C25 C26 H26 118.6
C27 C26 H26 118.6
C26 C27 C22 120.3(11)
C26 C27 H27 119.9
C22 C27 H27 119.9
C25 C28 H28A 109.5
C25 C28 H28B 109.5
H28A C28 H28B 109.5
C25 C28 H28C 109.5
H28A C28 H28C 109.5
H28B C28 H28C 109.5

loop_
_geom_bond_atom_site_label_1
_geom_bond_atom_site_label_2
_geom_bond_distance
Te1 S12 2.479(3)
Te1 S22 2.486(3)
Te1 S21 2.857(4)
Te1 S11 2.887(3)
S11 C11 1.688(11)
S12 C11 1.683(11)
C11 C12 1.459(14)
C12 C17 1.391(14)
C12 C13 1.411(14)
C13 C14 1.382(15)
C13 H13 0.9300
C14 C15 1.361(15)
C14 H14 0.9300
C15 C16 1.370(15)
C15 C18 1.485(15)
C16 C17 1.362(15)
C16 H16 0.9300
C17 H17 0.9300
C18 H18A 0.9600
C18 H18B 0.9600
C18 H18C 0.9600
S21 C21 1.654(10)
S22 C21 1.696(10)
C21 C22 1.486(13)
C22 C27 1.395(14)
C22 C23 1.399(13)
C23 C24 1.373(14)
C23 H23 0.9300
C24 C25 1.389(15)
C24 H24 0.9300
C25 C26 1.361(15)
C25 C28 1.511(14)
C26 C27 1.373(14)
C26 H26 0.9300
C27 H27 0.9300
C28 H28A 0.9600
C28 H28B 0.9600
C28 H28C 0.9600

loop_
_geom_torsion_atom_site_label_1
_geom_torsion_atom_site_label_2
_geom_torsion_atom_site_label_3
_geom_torsion_atom_site_label_4
_geom_torsion
S12 Te1 S11 C11 -1.6(4)
S22 Te1 S11 C11 4.1(5)
S21 Te1 S11 C11 176.6(4)
S22 Te1 S12 C11 -175.1(4)
S21 Te1 S12 C11 -176.7(4)
S11 Te1 S12 C11 1.6(4)
Te1 S12 C11 C12 175.7(9)
Te1 S12 C11 S11 -2.9(7)
Te1 S11 C11 C12 -176.0(10)
Te1 S11 C11 S12 2.5(6)
S12 C11 C12 C17 4.5(16)
S11 C11 C12 C17 -177.1(9)
S12 C11 C12 C13 -176.5(9)
S11 C11 C12 C13 2.0(17)
C17 C12 C13 C14 -2.3(18)
C11 C12 C13 C14 178.6(11)
C12 C13 C14 C15 2(2)
C13 C14 C15 C16 -3(2)
C13 C14 C15 C18 -179.2(13)
C14 C15 C16 C17 3(2)
C18 C15 C16 C17 179.3(13)
C15 C16 C17 C12 -3(2)
C13 C12 C17 C16 2.6(18)
C11 C12 C17 C16 -178.3(12)
S12 Te1 S21 C21 1.2(5)
S22 Te1 S21 C21 -0.6(4)
S11 Te1 S21 C21 -175.9(4)
S12 Te1 S22 C21 -178.4(4)
S21 Te1 S22 C21 0.6(4)
S11 Te1 S22 C21 176.3(4)
Te1 S21 C21 C22 178.2(9)
Te1 S21 C21 S22 0.9(6)
Te1 S22 C21 C22 -178.4(8)
Te1 S22 C21 S21 -1.0(7)
S21 C21 C22 C27 165.3(9)
S22 C21 C22 C27 -17.3(14)
S21 C21 C22 C23 -15.5(15)
S22 C21 C22 C23 161.8(9)
C27 C22 C23 C24 -3.6(18)
C21 C22 C23 C24 177.2(10)
C22 C23 C24 C25 3.6(19)
C23 C24 C25 C26 -3.7(19)
C23 C24 C25 C28 -179.5(11)
C24 C25 C26 C27 4(2)
C28 C25 C26 C27 179.7(12)
C25 C26 C27 C22 -4(2)
C23 C22 C27 C26 3.9(18)
C21 C22 C27 C26 -176.9(11)
